data_7012315
loop_
_publ_author_name
'Alekseyeva, Elena S.'
'Batsanov, Andrei S.'
'Boyd, Lynn A.'
'Fox, Mark A.'
'Hibbert, Thomas G.'
'Howard, Judith A. K.'
'Hugh MacBride, J. A.'
'Mackinnon, Angus'
'Wade, Kenneth'

_publ_section_title
;
 Intra- and inter-molecular carboranyl C--H&#x22EF;N hydrogen bonds in
 pyridyl-containing ortho-carboranesElectronic supplementary
 information (ESI) available: rotatable 3-D molecular structure
 diagrams of experimental structures of 1--4 and of MP2/6-31G*
 optimised geometries 1a--7b in CHIME format. Computed GIAO NMR data
 for 1b--4c. See http://www.rsc.org/suppdata/dt/b2/b209931d/
;
_journal_issue 3
_journal_name_full 'Dalton Transactions'
_journal_page_first 475
_journal_paper_doi 10.1039/b209931d
_journal_year 2003
_chemical_formula_sum 'C7 H15 B10 N'
_chemical_formula_weight 221.30
_chemical_melting_point 402.15
_chemical_name_systematic
; 
1-(3'-pyridyl)-ortho-carborane 
;
_space_group_IT_number 2
_symmetry_cell_setting triclinic
_symmetry_space_group_name_Hall '-P 1'
_symmetry_space_group_name_H-M 'P -1'
_atom_sites_solution_hydrogens difmap
_atom_sites_solution_primary direct
_atom_sites_solution_secondary difmap
_audit_creation_method SHELXL-97
_cell_angle_alpha 100.05(1)
_cell_angle_beta 92.30(1)
_cell_angle_gamma 90.57(1)
_cell_formula_units_Z 2
_cell_length_a 7.239(1)
_cell_length_b 7.700(1)
_cell_length_c 11.198(2)
_cell_measurement_reflns_used 2878
_cell_measurement_temperature 150(2)
_cell_measurement_theta_max 27.5
_cell_measurement_theta_min 1.8
_cell_volume 614.02(16)
_computing_cell_refinement 'SMART version 4.050 (Siemens, 1995)'
_computing_data_reduction 'SAINT version 4.050 (Siemens, 1995)'
_computing_molecular_graphics 'SHELXTL version 5.10 (Bruker, 1997)'
_computing_publication_material 'SHELXTL version 5.10 (Bruker, 1997)'
_computing_structure_refinement 'SHELXL-97 (Sheldrick, 1997)'
_computing_structure_solution 'SHELXS-97 (Sheldrick, 1990)'
_diffrn_ambient_temperature 150(2)
_diffrn_detector_area_resol_mean 8
_diffrn_measured_fraction_theta_full 0.992
_diffrn_measured_fraction_theta_max 0.992
_diffrn_measurement_device_type 'SMART 1K CCD area detector'
_diffrn_measurement_method '\w scans'
_diffrn_radiation_monochromator graphite
_diffrn_radiation_source 'fine-focus sealed tube'
_diffrn_radiation_type MoK\a
_diffrn_radiation_wavelength 0.71073
_diffrn_reflns_av_R_equivalents 0.0199
_diffrn_reflns_av_sigmaI/netI 0.0390
_diffrn_reflns_limit_h_max 9
_diffrn_reflns_limit_h_min -9
_diffrn_reflns_limit_k_max 8
_diffrn_reflns_limit_k_min -9
_diffrn_reflns_limit_l_max 14
_diffrn_reflns_limit_l_min -14
_diffrn_reflns_number 4529
_diffrn_reflns_theta_full 27.48
_diffrn_reflns_theta_max 27.48
_diffrn_reflns_theta_min 1.85
_diffrn_standards_decay_% 0.1
_exptl_absorpt_coefficient_mu 0.057
_exptl_absorpt_correction_type none
_exptl_crystal_colour 'light yellow'
_exptl_crystal_density_diffrn 1.197
_exptl_crystal_density_meas ?
_exptl_crystal_density_method .
_exptl_crystal_description block
_exptl_crystal_F_000 228
_exptl_crystal_size_max 0.4
_exptl_crystal_size_mid 0.3
_exptl_crystal_size_min 0.2
_refine_diff_density_max 0.287
_refine_diff_density_min -0.239
_refine_diff_density_rms 0.050
_refine_ls_extinction_method none
_refine_ls_goodness_of_fit_ref 1.026
_refine_ls_hydrogen_treatment mixed
_refine_ls_matrix_type full
_refine_ls_number_parameters 167
_refine_ls_number_reflns 2783
_refine_ls_number_restraints 0
_refine_ls_restrained_S_all 1.026
_refine_ls_R_factor_all 0.0621
_refine_ls_R_factor_gt 0.0491
_refine_ls_shift/su_max 0.000
_refine_ls_shift/su_mean 0.000
_refine_ls_structure_factor_coef Fsqd
_refine_ls_weighting_details 'calc w=1/[\s^2^(Fo^2^)+(0.0888P)^2^+0.1172P] where P=(Fo^2^+2Fc^2^)/3'
_refine_ls_weighting_scheme calc
_refine_ls_wR_factor_gt 0.1340
_refine_ls_wR_factor_ref 0.1453
_reflns_number_gt 2212
_reflns_number_total 2783
_reflns_threshold_expression I>2\s(I)
_cod_data_source_file b209931d.txt
_cod_data_source_block 4
_cod_depositor_comments
;
The following automatic conversions were performed:

'_chemical_melting_point' value '129\% C' was changed to '402.15' -
it was converted from degrees Celsius(C) to Kelvins(K).

Automatic conversion script
Id: cif_fix_values 1569 2011-02-09 13:29:24Z adriana 
;
_cod_original_sg_symbol_H-M P-1
_cod_database_code 7012315

loop_
_symmetry_equiv_pos_as_xyz
'x, y, z'
'-x, -y, -z'

loop_
_atom_site_label
_atom_site_type_symbol
_atom_site_fract_x
_atom_site_fract_y
_atom_site_fract_z
_atom_site_U_iso_or_equiv
_atom_site_adp_type
_atom_site_occupancy
_atom_site_symmetry_multiplicity
_atom_site_calc_flag
_atom_site_refinement_flags
_atom_site_disorder_assembly
_atom_site_disorder_group
N N 0.22613(17) 0.46944(17) 0.04425(12) 0.0305(3) Uani 1 1 d . . .
C1 C 0.61471(17) 0.31669(16) 0.23562(11) 0.0181(3) Uani 1 1 d . . .
C2 C 0.83399(17) 0.32853(18) 0.19853(12) 0.0208(3) Uani 1 1 d . . .
H2 H 0.858(2) 0.411(2) 0.1466(16) 0.038(5) Uiso 1 1 d . . .
B3 B 0.7796(2) 0.4184(2) 0.34369(14) 0.0214(3) Uani 1 1 d . . .
H3 H 0.7841 0.5629 0.3820 0.026 Uiso 1 1 calc R . .
B4 B 0.6053(2) 0.2731(2) 0.38055(13) 0.0213(3) Uani 1 1 d . . .
H4 H 0.4948 0.3216 0.4447 0.026 Uiso 1 1 calc R . .
B5 B 0.5587(2) 0.10539(19) 0.25041(14) 0.0218(3) Uani 1 1 d . . .
H5 H 0.4176 0.0440 0.2293 0.026 Uiso 1 1 calc R . .
B6 B 0.7036(2) 0.1464(2) 0.13348(14) 0.0220(3) Uani 1 1 d . . .
H6 H 0.6589 0.1141 0.0351 0.026 Uiso 1 1 calc R . .
B7 B 0.9843(2) 0.2964(2) 0.31338(14) 0.0238(3) Uani 1 1 d . . .
H7 H 1.1245 0.3602 0.3326 0.029 Uiso 1 1 calc R . .
B8 B 0.8396(2) 0.2555(2) 0.43089(14) 0.0237(3) Uani 1 1 d . . .
H8 H 0.8843 0.2916 0.5291 0.028 Uiso 1 1 calc R . .
B9 B 0.7039(2) 0.0606(2) 0.37395(15) 0.0248(3) Uani 1 1 d . . .
H9 H 0.6596 -0.0322 0.4345 0.030 Uiso 1 1 calc R . .
B10 B 0.7643(2) -0.0172(2) 0.22016(15) 0.0250(3) Uani 1 1 d . . .
H10 H 0.7597 -0.1609 0.1794 0.030 Uiso 1 1 calc R . .
B11 B 0.9379(2) 0.1289(2) 0.18379(14) 0.0242(3) Uani 1 1 d . . .
H11 H 1.0479 0.0834 0.1185 0.029 Uiso 1 1 calc R . .
C12 C 0.36564(19) 0.37716(19) 0.08358(13) 0.0263(3) Uani 1 1 d . . .
H12 H 0.3943 0.2671 0.0357 0.032 Uiso 1 1 calc R . .
B12 B 0.9380(2) 0.0759(2) 0.33264(14) 0.0251(3) Uani 1 1 d . . .
H12A H 1.0480 -0.0071 0.3663 0.030 Uiso 1 1 calc R . .
C13 C 0.47082(17) 0.43400(17) 0.19080(11) 0.0189(3) Uani 1 1 d . . .
C14 C 0.42736(19) 0.59472(18) 0.26045(12) 0.0235(3) Uani 1 1 d . . .
H14 H 0.4955 0.6383 0.3340 0.028 Uiso 1 1 calc R . .
C15 C 0.28254(19) 0.69101(18) 0.22093(13) 0.0257(3) Uani 1 1 d . . .
H15 H 0.2504 0.8014 0.2670 0.031 Uiso 1 1 calc R . .
C16 C 0.18633(19) 0.62334(19) 0.11362(13) 0.0264(3) Uani 1 1 d . . .
H16 H 0.0869 0.6893 0.0877 0.032 Uiso 1 1 calc R . .

loop_
_atom_site_aniso_label
_atom_site_aniso_U_11
_atom_site_aniso_U_22
_atom_site_aniso_U_33
_atom_site_aniso_U_23
_atom_site_aniso_U_13
_atom_site_aniso_U_12
N 0.0231(6) 0.0357(7) 0.0317(7) 0.0047(5) -0.0054(5) 0.0056(5)
C1 0.0161(6) 0.0190(6) 0.0191(6) 0.0025(5) 0.0014(5) -0.0011(5)
C2 0.0151(6) 0.0251(7) 0.0225(6) 0.0050(5) 0.0014(5) -0.0004(5)
B3 0.0189(7) 0.0219(7) 0.0217(7) 0.0000(6) -0.0017(5) -0.0008(5)
B4 0.0204(7) 0.0243(8) 0.0195(7) 0.0040(6) 0.0027(5) 0.0018(5)
B5 0.0210(7) 0.0179(7) 0.0267(8) 0.0044(6) 0.0012(6) -0.0012(5)
B6 0.0214(7) 0.0213(7) 0.0220(7) -0.0003(6) 0.0012(6) 0.0015(5)
B7 0.0172(7) 0.0283(8) 0.0259(8) 0.0047(6) -0.0018(6) 0.0013(6)
B8 0.0228(7) 0.0272(8) 0.0206(7) 0.0032(6) -0.0010(6) 0.0042(6)
B9 0.0253(8) 0.0237(8) 0.0271(8) 0.0082(6) 0.0035(6) 0.0030(6)
B10 0.0260(8) 0.0200(7) 0.0281(8) 0.0015(6) 0.0003(6) 0.0036(6)
B11 0.0204(7) 0.0279(8) 0.0240(7) 0.0028(6) 0.0031(6) 0.0059(6)
C12 0.0222(7) 0.0266(7) 0.0285(7) 0.0012(6) -0.0032(5) 0.0032(5)
B12 0.0229(8) 0.0275(8) 0.0248(8) 0.0045(6) 0.0001(6) 0.0065(6)
C13 0.0161(6) 0.0200(6) 0.0216(6) 0.0060(5) 0.0014(5) -0.0008(5)
C14 0.0236(7) 0.0225(7) 0.0242(7) 0.0040(5) 0.0003(5) 0.0006(5)
C15 0.0246(7) 0.0218(7) 0.0321(7) 0.0072(6) 0.0053(6) 0.0039(5)
C16 0.0199(7) 0.0296(8) 0.0325(8) 0.0132(6) 0.0024(6) 0.0043(5)

loop_
_atom_type_symbol
_atom_type_description
_atom_type_scat_dispersion_real
_atom_type_scat_dispersion_imag
_atom_type_scat_source
C C 0.0033 0.0016 'International Tables Vol C Tables 4.2.6.8 and 6.1.1.4'
H H 0.0000 0.0000 'International Tables Vol C Tables 4.2.6.8 and 6.1.1.4'
B B 0.0013 0.0007 'International Tables Vol C Tables 4.2.6.8 and 6.1.1.4'
N N 0.0061 0.0033 'International Tables Vol C Tables 4.2.6.8 and 6.1.1.4'

loop_
_geom_angle_atom_site_label_1
_geom_angle_atom_site_label_2
_geom_angle_atom_site_label_3
_geom_angle
_geom_angle_site_symmetry_1
_geom_angle_site_symmetry_3
_geom_angle_publ_flag
C16 N C12 117.30(13) . . ?
C13 C1 C2 120.81(10) . . ?
C13 C1 B5 120.51(10) . . ?
C2 C1 B5 110.01(10) . . ?
C13 C1 B4 119.24(10) . . ?
C2 C1 B4 109.69(10) . . ?
B5 C1 B4 62.91(8) . . ?
C13 C1 B6 119.01(11) . . ?
C2 C1 B6 60.79(8) . . ?
B5 C1 B6 62.25(8) . . ?
B4 C1 B6 113.80(10) . . ?
C13 C1 B3 116.92(10) . . ?
C2 C1 B3 60.42(8) . . ?
B5 C1 B3 113.80(10) . . ?
B4 C1 B3 62.14(8) . . ?
B6 C1 B3 112.95(10) . . ?
H2 C2 C1 114.8(11) . . ?
H2 C2 B11 122.4(11) . . ?
C1 C2 B11 112.00(10) . . ?
H2 C2 B7 122.4(11) . . ?
C1 C2 B7 112.21(10) . . ?
B11 C2 B7 63.13(9) . . ?
H2 C2 B3 115.5(11) . . ?
C1 C2 B3 62.10(8) . . ?
B11 C2 B3 115.02(11) . . ?
B7 C2 B3 62.55(9) . . ?
H2 C2 B6 115.5(11) . . ?
C1 C2 B6 61.56(8) . . ?
B11 C2 B6 62.71(9) . . ?
B7 C2 B6 115.07(11) . . ?
B3 C2 B6 115.02(10) . . ?
C2 B3 C1 57.47(8) . . ?
C2 B3 B8 104.64(10) . . ?
C1 B3 B8 104.93(10) . . ?
C2 B3 B7 58.42(8) . . ?
C1 B3 B7 105.19(10) . . ?
B8 B3 B7 60.43(9) . . ?
C2 B3 B4 104.26(10) . . ?
C1 B3 B4 58.24(8) . . ?
B8 B3 B4 60.12(9) . . ?
B7 B3 B4 108.26(11) . . ?
C1 B4 B8 105.43(10) . . ?
C1 B4 B9 105.05(10) . . ?
B8 B4 B9 60.42(9) . . ?
C1 B4 B3 59.62(8) . . ?
B8 B4 B3 59.39(9) . . ?
B9 B4 B3 107.86(10) . . ?
C1 B4 B5 58.35(8) . . ?
B8 B4 B5 108.30(11) . . ?
B9 B4 B5 60.07(9) . . ?
B3 B4 B5 108.04(10) . . ?
C1 B5 B6 59.42(8) . . ?
C1 B5 B10 105.45(10) . . ?
B6 B5 B10 59.54(9) . . ?
C1 B5 B9 105.14(10) . . ?
B6 B5 B9 107.87(10) . . ?
B10 B5 B9 60.36(9) . . ?
C1 B5 B4 58.74(8) . . ?
B6 B5 B4 108.12(10) . . ?
B10 B5 B4 108.12(10) . . ?
B9 B5 B4 59.79(9) . . ?
C2 B6 C1 57.66(8) . . ?
C2 B6 B10 104.62(11) . . ?
C1 B6 B10 105.24(11) . . ?
C2 B6 B5 104.43(10) . . ?
C1 B6 B5 58.33(8) . . ?
B10 B6 B5 60.35(9) . . ?
C2 B6 B11 58.25(8) . . ?
C1 B6 B11 105.29(10) . . ?
B10 B6 B11 60.40(9) . . ?
B5 B6 B11 108.40(11) . . ?
C2 B7 B3 59.03(8) . . ?
C2 B7 B12 104.31(11) . . ?
B3 B7 B12 107.80(11) . . ?
C2 B7 B8 104.41(10) . . ?
B3 B7 B8 59.54(9) . . ?
B12 B7 B8 60.14(9) . . ?
C2 B7 B11 58.41(8) . . ?
B3 B7 B11 108.23(10) . . ?
B12 B7 B11 60.11(9) . . ?
B8 B7 B11 108.23(11) . . ?
B3 B8 B4 60.49(8) . . ?
B3 B8 B7 60.03(9) . . ?
B4 B8 B7 108.23(10) . . ?
B3 B8 B12 107.95(11) . . ?
B4 B8 B12 107.75(11) . . ?
B7 B8 B12 59.84(9) . . ?
B3 B8 B9 108.29(10) . . ?
B4 B8 B9 59.87(9) . . ?
B7 B8 B9 107.83(11) . . ?
B12 B8 B9 59.80(9) . . ?
B4 B9 B12 107.68(11) . . ?
B4 B9 B5 60.14(8) . . ?
B12 B9 B5 107.81(11) . . ?
B4 B9 B8 59.71(9) . . ?
B12 B9 B8 59.88(9) . . ?
B5 B9 B8 107.79(10) . . ?
B4 B9 B10 107.88(10) . . ?
B12 B9 B10 60.22(9) . . ?
B5 B9 B10 59.69(9) . . ?
B8 B9 B10 108.00(11) . . ?
B6 B10 B5 60.10(8) . . ?
B6 B10 B11 60.12(9) . . ?
B5 B10 B11 107.98(11) . . ?
B6 B10 B12 107.77(11) . . ?
B5 B10 B12 107.48(11) . . ?
B11 B10 B12 59.79(9) . . ?
B6 B10 B9 107.99(11) . . ?
B5 B10 B9 59.95(9) . . ?
B11 B10 B9 107.61(11) . . ?
B12 B10 B9 59.56(9) . . ?
C2 B11 B6 59.05(8) . . ?
C2 B11 B7 58.46(8) . . ?
B6 B11 B7 108.22(11) . . ?
C2 B11 B12 104.13(11) . . ?
B6 B11 B12 107.75(11) . . ?
B7 B11 B12 59.82(9) . . ?
C2 B11 B10 104.52(10) . . ?
B6 B11 B10 59.49(9) . . ?
B7 B11 B10 108.33(11) . . ?
B12 B11 B10 60.39(9) . . ?
N C12 C13 123.69(14) . . ?
B7 B12 B9 108.40(11) . . ?
B7 B12 B8 60.02(9) . . ?
B9 B12 B8 60.32(9) . . ?
B7 B12 B11 60.07(9) . . ?
B9 B12 B11 108.17(11) . . ?
B8 B12 B11 108.10(11) . . ?
B7 B12 B10 108.08(11) . . ?
B9 B12 B10 60.22(9) . . ?
B8 B12 B10 108.35(11) . . ?
B11 B12 B10 59.83(9) . . ?
C14 C13 C12 117.75(12) . . ?
C14 C13 C1 120.98(12) . . ?
C12 C13 C1 121.01(12) . . ?
C13 C14 C15 119.07(13) . . ?
C16 C15 C14 118.85(13) . . ?
N C16 C15 123.34(13) . . ?

loop_
_geom_bond_atom_site_label_1
_geom_bond_atom_site_label_2
_geom_bond_distance
_geom_bond_site_symmetry_2
_geom_bond_publ_flag
N C16 1.3395(19) . ?
N C12 1.3441(18) . ?
C1 C13 1.5126(17) . ?
C1 C2 1.6625(18) . ?
C1 B5 1.7104(19) . ?
C1 B4 1.7176(19) . ?
C1 B6 1.730(2) . ?
C1 B3 1.7426(19) . ?
C2 H2 0.953(19) . ?
C2 B11 1.703(2) . ?
C2 B7 1.704(2) . ?
C2 B3 1.715(2) . ?
C2 B6 1.717(2) . ?
B3 B8 1.766(2) . ?
B3 B7 1.775(2) . ?
B3 B4 1.786(2) . ?
B4 B8 1.779(2) . ?
B4 B9 1.782(2) . ?
B4 B5 1.789(2) . ?
B5 B6 1.778(2) . ?
B5 B10 1.783(2) . ?
B5 B9 1.787(2) . ?
B6 B10 1.768(2) . ?
B6 B11 1.780(2) . ?
B7 B12 1.779(2) . ?
B7 B8 1.782(2) . ?
B7 B11 1.783(2) . ?
B8 B12 1.784(2) . ?
B8 B9 1.792(2) . ?
B9 B12 1.783(2) . ?
B9 B10 1.795(2) . ?
B10 B11 1.785(2) . ?
B10 B12 1.795(2) . ?
B11 B12 1.784(2) . ?
C12 C13 1.3962(19) . ?
C13 C14 1.3890(18) . ?
C14 C15 1.3919(18) . ?
C15 C16 1.381(2) . ?

loop_
_geom_hbond_atom_site_label_D
_geom_hbond_atom_site_label_H
_geom_hbond_atom_site_label_A
_geom_hbond_distance_DH
_geom_hbond_distance_HA
_geom_hbond_distance_DA
_geom_hbond_angle_DHA
_geom_hbond_site_symmetry_A
C2 H2 N 0.953(19) 2.526(18) 3.3755(19) 148.5(14) 2_665

loop_
_geom_torsion_atom_site_label_1
_geom_torsion_atom_site_label_2
_geom_torsion_atom_site_label_3
_geom_torsion_atom_site_label_4
_geom_torsion
_geom_torsion_site_symmetry_1
_geom_torsion_site_symmetry_2
_geom_torsion_site_symmetry_3
_geom_torsion_site_symmetry_4
_geom_torsion_publ_flag
C2 C1 C13 C12 92.63(15) . . . . ?
